data_7130297
loop_
_publ_author_name
'Pedrazzani, Riccardo'
'Pinosa, Emanuele'
'Bertuzzi, Giulio'
'MONARI, MAGDA'
'Lauzon, Samuel'
'Ollevier, Thierry'
'Bandini, Marco'

_publ_section_title
;
 Convenient synthesis of tricyclic N(1)-C(2)-fused oxazino-indolones via
 [Au(I)] catalyzed hydrocarboxylation of allenes
;
_journal_name_full 'Chemical Communications'
_journal_paper_doi 10.1039/D2CC02303B
_journal_year 2022
_chemical_absolute_configuration syn
_chemical_formula_sum 'C26 H34 Au Cl N2 O2'
_chemical_formula_weight 638.97
_space_group_crystal_system orthorhombic
_space_group_IT_number 19
_space_group_name_Hall 'P 2ac 2ab'
_space_group_name_H-M_alt 'P 21 21 21'
_atom_sites_solution_hydrogens geom
_audit_creation_method SHELXL-2018/3
_audit_update_record
;
2022-04-19 deposited with the CCDC.	2022-06-28 downloaded from the CCDC.
;
_cell_angle_alpha 90
_cell_angle_beta 90
_cell_angle_gamma 90
_cell_formula_units_Z 4
_cell_length_a 9.8777(7)
_cell_length_b 13.2885(10)
_cell_length_c 19.8719(14)
_cell_measurement_reflns_used 9913
_cell_measurement_temperature 100(2)
_cell_measurement_theta_max 28.35
_cell_measurement_theta_min 2.30
_cell_volume 2608.4(3)
_computing_cell_refinement 'Bruker SAINT'
_computing_data_collection 'Bruker APEX2'
_computing_data_reduction 'Bruker SAINT'
_computing_molecular_graphics 'Bruker SHELXTL'
_computing_publication_material 'Bruker SHELXTL'
_computing_structure_refinement 'SHELXL-2018/3 (Sheldrick, 2018)'
_computing_structure_solution 'SHELXS-97 (Sheldrick 2008)'
_diffrn_ambient_temperature 100(2)
_diffrn_measured_fraction_theta_full 0.990
_diffrn_measured_fraction_theta_max 0.990
_diffrn_measurement_device_type 'Bruker APEX-II CCD'
_diffrn_measurement_method '\f and \w scans'
_diffrn_radiation_type MoK\a
_diffrn_radiation_wavelength 0.71073
_diffrn_reflns_av_R_equivalents 0.0626
_diffrn_reflns_av_unetI/netI 0.0434
_diffrn_reflns_Laue_measured_fraction_full 0.990
_diffrn_reflns_Laue_measured_fraction_max 0.990
_diffrn_reflns_limit_h_max 11
_diffrn_reflns_limit_h_min -11
_diffrn_reflns_limit_k_max 15
_diffrn_reflns_limit_k_min -15
_diffrn_reflns_limit_l_max 23
_diffrn_reflns_limit_l_min -23
_diffrn_reflns_number 30416
_diffrn_reflns_point_group_measured_fraction_full 0.987
_diffrn_reflns_point_group_measured_fraction_max 0.987
_diffrn_reflns_theta_full 25.242
_diffrn_reflns_theta_max 25.248
_diffrn_reflns_theta_min 1.844
_exptl_absorpt_coefficient_mu 5.766
_exptl_absorpt_correction_T_max 0.8124
_exptl_absorpt_correction_T_min 0.5473
_exptl_absorpt_correction_type multi-scan
_exptl_absorpt_process_details SADABS
_exptl_crystal_colour pale-yellow
_exptl_crystal_density_diffrn 1.627
_exptl_crystal_description Needle
_exptl_crystal_F_000 1264
_exptl_crystal_size_max 0.41
_exptl_crystal_size_mid 0.08
_exptl_crystal_size_min 0.07
_refine_diff_density_max 2.630
_refine_diff_density_min -2.891
_refine_diff_density_rms 0.200
_refine_ls_abs_structure_details
;
 Flack x determined using 1877 quotients [(I+)-(I-)]/[(I+)+(I-)]
 (Parsons, Flack and Wagner, Acta Cryst. B69 (2013) 249-259).
;
_refine_ls_abs_structure_Flack 0.044(6)
_refine_ls_extinction_method none
_refine_ls_goodness_of_fit_ref 0.766
_refine_ls_hydrogen_treatment constr
_refine_ls_matrix_type full
_refine_ls_number_parameters 297
_refine_ls_number_reflns 4669
_refine_ls_number_restraints 0
_refine_ls_restrained_S_all 0.766
_refine_ls_R_factor_all 0.0400
_refine_ls_R_factor_gt 0.0388
_refine_ls_shift/su_max 0.000
_refine_ls_shift/su_mean 0.000
_refine_ls_structure_factor_coef Fsqd
_refine_ls_weighting_details 'w=1/[\s^2^(Fo^2^)+117.5266P] where P=(Fo^2^+2Fc^2^)/3'
_refine_ls_weighting_scheme calc
_refine_ls_wR_factor_gt 0.0997
_refine_ls_wR_factor_ref 0.1004
_reflns_Friedel_coverage 0.759
_reflns_Friedel_fraction_full 0.984
_reflns_Friedel_fraction_max 0.984
_reflns_number_gt 4549
_reflns_number_total 4669
_reflns_threshold_expression 'I > 2\s(I)'
_cod_data_source_file d2cc02303b2.cif
_cod_data_source_block shelx_CCDC4
_cod_database_code 7130297
_shelx_shelxl_version_number 2018/3
_shelx_space_group_comment
;
The symmetry employed for this shelxl refinement is uniquely defined
by the following loop, which should always be used as a source of
symmetry information in preference to the above space-group names.
They are only intended as comments.
;

loop_
_space_group_symop_operation_xyz
'x, y, z'
'-x+1/2, -y, z+1/2'
'x+1/2, -y+1/2, -z'
'-x, y+1/2, -z+1/2'

loop_
_atom_site_label
_atom_site_type_symbol
_atom_site_fract_x
_atom_site_fract_y
_atom_site_fract_z
_atom_site_U_iso_or_equiv
_atom_site_adp_type
_atom_site_occupancy
_atom_site_site_symmetry_order
_atom_site_calc_flag
_atom_site_refinement_flags_posn
_atom_site_refinement_flags_adp
_atom_site_refinement_flags_occupancy
_atom_site_disorder_assembly
_atom_site_disorder_group
Au Au 0.21637(5) 0.15948(4) 0.69590(3) 0.01358(14) Uani 1 1 d . . . . .
C1 C 0.1033(14) 0.2582(10) 0.7462(7) 0.013(3) Uani 1 1 d . . . . .
C21 C -0.1868(19) 0.1725(14) 0.6582(9) 0.037(5) Uani 1 1 d . . . . .
H21 H -0.157136 0.179620 0.704990 0.044 Uiso 1 1 calc R U . . .
C2 C -0.0733(14) 0.3623(10) 0.7614(7) 0.017(3) Uani 1 1 d . . . . .
H2 H -0.147794 0.402766 0.752059 0.021 Uiso 1 1 calc R U . . .
C8 C 0.3096(14) 0.2032(10) 0.8544(6) 0.015(3) Uani 1 1 d . . . . .
H8 H 0.307548 0.167005 0.811413 0.018 Uiso 1 1 calc R U . . .
C15 C -0.0151(14) 0.3145(10) 0.6440(7) 0.017(3) Uani 1 1 d . . . . .
C4 C -0.0646(16) 0.3649(11) 0.8896(8) 0.022(3) Uani 1 1 d . . . . .
H4 H -0.140463 0.404739 0.897243 0.027 Uiso 1 1 calc R U . . .
N2 N 0.0908(11) 0.2783(8) 0.8132(6) 0.014(2) Uani 1 1 d . . . . .
C6 C 0.1282(16) 0.2714(11) 0.9295(7) 0.021(3) Uani 1 1 d . . . . .
H6 H 0.178082 0.248468 0.966076 0.025 Uiso 1 1 calc R U . . .
C9 C 0.4256(16) 0.2793(12) 0.8528(8) 0.022(3) Uani 1 1 d . . . . .
C7 C 0.1716(14) 0.2501(10) 0.8667(7) 0.014(3) Uani 1 1 d . . . . .
C5 C 0.0076(17) 0.3282(13) 0.9413(7) 0.025(4) Uani 1 1 d . . . . .
H5 H -0.021059 0.339797 0.985157 0.030 Uiso 1 1 calc R U . . .
N1 N 0.0054(11) 0.3125(8) 0.7154(5) 0.013(3) Uani 1 1 d . . . . .
C3 C -0.0227(13) 0.3415(13) 0.8225(7) 0.020(3) Uani 1 1 d . . . . .
C16 C -0.1061(14) 0.2462(11) 0.6157(8) 0.018(3) Uani 1 1 d . . . . .
C11 C 0.4316(16) 0.3453(14) 0.9167(7) 0.026(3) Uani 1 1 d . . . . .
H11A H 0.352065 0.386600 0.919036 0.039 Uiso 1 1 calc R U . . .
H11B H 0.510562 0.387334 0.914988 0.039 Uiso 1 1 calc R U . . .
H11C H 0.436022 0.302889 0.955755 0.039 Uiso 1 1 calc R U . . .
C12 C 0.5603(16) 0.2208(13) 0.8472(8) 0.028(4) Uani 1 1 d . . . . .
H12A H 0.573710 0.181364 0.887060 0.042 Uiso 1 1 calc R U . . .
H12B H 0.633735 0.267559 0.842216 0.042 Uiso 1 1 calc R U . . .
H12C H 0.557094 0.177267 0.808652 0.042 Uiso 1 1 calc R U . . .
C17 C -0.1247(17) 0.2498(12) 0.5471(8) 0.027(4) Uani 1 1 d . . . . .
H17 H -0.185716 0.205712 0.526979 0.032 Uiso 1 1 calc R U . . .
C20 C 0.0572(15) 0.3834(12) 0.6060(8) 0.021(3) Uani 1 1 d . . . . .
C10 C 0.4116(14) 0.3472(13) 0.7909(6) 0.023(3) Uani 1 1 d . . . . .
H10A H 0.410228 0.306496 0.751002 0.034 Uiso 1 1 calc R U . . .
H10B H 0.486995 0.392708 0.789000 0.034 Uiso 1 1 calc R U . . .
H10C H 0.328951 0.384869 0.793951 0.034 Uiso 1 1 calc R U . . .
Cl Cl 0.3366(4) 0.0414(3) 0.6393(2) 0.0244(8) Uani 1 1 d . . . . .
O1 O 0.3359(11) 0.1314(7) 0.9084(5) 0.023(2) Uani 1 1 d . . . . .
C13 C 0.3041(16) 0.0345(11) 0.8971(7) 0.022(3) Uani 1 1 d . . . . .
O2 O 0.2528(14) 0.0062(8) 0.8461(6) 0.039(4) Uani 1 1 d . . . . .
C14 C 0.3402(18) -0.0291(13) 0.9560(8) 0.030(4) Uani 1 1 d . . . . .
H14A H 0.278595 -0.015536 0.992258 0.046 Uiso 1 1 calc R U . . .
H14B H 0.430873 -0.013846 0.970059 0.046 Uiso 1 1 calc R U . . .
H14C H 0.334327 -0.098785 0.943709 0.046 Uiso 1 1 calc R U . . .
C19 C 0.0352(18) 0.3836(14) 0.5369(9) 0.031(4) Uani 1 1 d . . . . .
H19 H 0.081793 0.429194 0.509961 0.038 Uiso 1 1 calc R U . . .
C18 C -0.0551(18) 0.3170(14) 0.5077(8) 0.033(4) Uani 1 1 d . . . . .
H18 H -0.068497 0.317774 0.461360 0.039 Uiso 1 1 calc R U . . .
C24 C 0.1566(17) 0.4558(12) 0.6382(9) 0.026(4) Uani 1 1 d . . . . .
H24 H 0.162631 0.438605 0.686063 0.032 Uiso 1 1 calc R U . . .
C26 C 0.2981(19) 0.4450(14) 0.6082(10) 0.041(5) Uani 1 1 d . . . . .
H26A H 0.325570 0.375734 0.610059 0.062 Uiso 1 1 calc R U . . .
H26B H 0.360731 0.485330 0.633446 0.062 Uiso 1 1 calc R U . . .
H26C H 0.297111 0.467108 0.562208 0.062 Uiso 1 1 calc R U . . .
C22 C -0.3370(19) 0.195(2) 0.6555(10) 0.059(8) Uani 1 1 d . . . . .
H22A H -0.364827 0.201995 0.609452 0.089 Uiso 1 1 calc R U . . .
H22B H -0.355400 0.256032 0.679422 0.089 Uiso 1 1 calc R U . . .
H22C H -0.386142 0.140414 0.675901 0.089 Uiso 1 1 calc R U . . .
C25 C 0.107(2) 0.5649(14) 0.6333(13) 0.051(6) Uani 1 1 d . . . . .
H25A H 0.096180 0.582998 0.586787 0.077 Uiso 1 1 calc R U . . .
H25B H 0.171882 0.608835 0.653936 0.077 Uiso 1 1 calc R U . . .
H25C H 0.021515 0.571214 0.655953 0.077 Uiso 1 1 calc R U . . .
C23 C -0.154(3) 0.0654(16) 0.6353(16) 0.077(9) Uani 1 1 d . . . . .
H23A H -0.184608 0.056054 0.589885 0.115 Uiso 1 1 calc R U . . .
H23B H -0.199157 0.018152 0.664241 0.115 Uiso 1 1 calc R U . . .
H23C H -0.058131 0.054665 0.637532 0.115 Uiso 1 1 calc R U . . .

loop_
_atom_site_aniso_label
_atom_site_aniso_U_11
_atom_site_aniso_U_22
_atom_site_aniso_U_33
_atom_site_aniso_U_23
_atom_site_aniso_U_13
_atom_site_aniso_U_12
Au 0.0129(2) 0.0138(2) 0.0140(2) -0.0013(2) -0.0008(2) 0.0023(2)
C1 0.010(7) 0.015(7) 0.014(7) -0.003(5) -0.002(5) -0.001(5)
C21 0.048(13) 0.031(10) 0.032(9) 0.002(8) -0.013(8) -0.010(9)
C2 0.016(7) 0.015(8) 0.022(8) 0.003(6) 0.001(6) 0.005(5)
C8 0.019(8) 0.021(7) 0.006(6) 0.003(5) 0.002(5) -0.004(6)
C15 0.013(7) 0.019(8) 0.020(8) 0.000(6) -0.001(6) 0.006(5)
C4 0.022(8) 0.021(9) 0.025(8) -0.003(6) 0.007(6) 0.008(6)
N2 0.019(6) 0.012(5) 0.010(6) 0.000(5) 0.004(5) 0.001(4)
C6 0.027(9) 0.023(8) 0.013(8) 0.001(6) -0.005(6) 0.001(6)
C9 0.020(8) 0.021(8) 0.025(8) 0.005(7) -0.004(7) -0.003(6)
C7 0.017(8) 0.011(7) 0.013(7) 0.007(5) -0.007(5) -0.004(5)
C5 0.041(9) 0.023(9) 0.012(7) 0.000(7) 0.010(6) -0.001(8)
N1 0.016(6) 0.009(6) 0.014(6) 0.003(4) 0.003(4) -0.002(4)
C3 0.014(6) 0.015(6) 0.032(8) 0.000(7) 0.006(5) 0.001(7)
C16 0.011(7) 0.016(7) 0.026(8) 0.001(6) -0.009(6) 0.006(6)
C11 0.032(8) 0.027(8) 0.019(7) 0.004(8) -0.009(6) -0.018(8)
C12 0.017(8) 0.040(10) 0.027(9) -0.001(7) -0.001(7) 0.001(7)
C17 0.027(9) 0.027(9) 0.026(9) -0.005(7) -0.009(7) 0.010(7)
C20 0.017(8) 0.024(8) 0.022(8) 0.001(6) 0.003(6) 0.010(6)
C10 0.021(7) 0.033(8) 0.015(7) 0.007(7) -0.007(5) -0.011(7)
Cl 0.0233(18) 0.0211(19) 0.029(2) -0.0049(15) 0.0022(16) 0.0067(15)
O1 0.040(6) 0.007(5) 0.022(5) 0.002(4) -0.004(5) -0.007(4)
C13 0.029(9) 0.020(7) 0.017(7) -0.001(6) 0.000(6) -0.008(6)
O2 0.063(11) 0.027(6) 0.027(6) 0.001(5) -0.010(6) -0.017(6)
C14 0.035(9) 0.028(9) 0.028(9) 0.005(7) -0.006(7) -0.011(8)
C19 0.034(10) 0.036(9) 0.024(9) 0.010(7) 0.009(7) 0.004(8)
C18 0.036(9) 0.047(12) 0.015(8) -0.001(7) 0.001(7) 0.017(8)
C24 0.029(9) 0.020(8) 0.030(9) 0.000(7) 0.005(7) -0.006(7)
C26 0.028(10) 0.040(10) 0.056(12) -0.010(8) 0.010(10) -0.009(9)
C22 0.022(10) 0.12(2) 0.035(11) 0.010(12) 0.003(8) -0.023(12)
C25 0.044(12) 0.030(11) 0.080(16) -0.003(10) -0.006(11) -0.001(9)
C23 0.086(19) 0.027(12) 0.12(2) 0.002(13) 0.024(18) -0.012(12)

loop_
_atom_type_symbol
_atom_type_description
_atom_type_scat_dispersion_real
_atom_type_scat_dispersion_imag
_atom_type_scat_source
C C 0.0033 0.0016 'International Tables Vol C Tables 4.2.6.8 and 6.1.1.4'
H H 0.0000 0.0000 'International Tables Vol C Tables 4.2.6.8 and 6.1.1.4'
N N 0.0061 0.0033 'International Tables Vol C Tables 4.2.6.8 and 6.1.1.4'
O O 0.0106 0.0060 'International Tables Vol C Tables 4.2.6.8 and 6.1.1.4'
Cl Cl 0.1484 0.1585 'International Tables Vol C Tables 4.2.6.8 and 6.1.1.4'
Au Au -2.0133 8.8022 'International Tables Vol C Tables 4.2.6.8 and 6.1.1.4'

loop_
_geom_angle_atom_site_label_1
_geom_angle_atom_site_label_2
_geom_angle_atom_site_label_3
_geom_angle
_geom_angle_site_symmetry_1
_geom_angle_site_symmetry_3
_geom_angle_publ_flag
C1 Au Cl 177.1(4) . . ?
N1 C1 N2 105.8(11) . . ?
N1 C1 Au 121.7(10) . . ?
N2 C1 Au 132.0(10) . . ?
C16 C21 C22 111.7(15) . . ?
C16 C21 C23 109.0(16) . . ?
C22 C21 C23 112.2(19) . . ?
C3 C2 N1 107.0(12) . . ?
O1 C8 C7 108.0(11) . . ?
O1 C8 C9 108.3(11) . . ?
C7 C8 C9 113.9(11) . . ?
C16 C15 C20 122.8(14) . . ?
C16 C15 N1 118.5(13) . . ?
C20 C15 N1 118.6(13) . . ?
C5 C4 C3 118.7(14) . . ?
C7 N2 C1 130.3(12) . . ?
C7 N2 C3 121.3(12) . . ?
C1 N2 C3 108.4(11) . . ?
C7 C6 C5 121.8(13) . . ?
C8 C9 C10 109.8(12) . . ?
C8 C9 C12 108.3(13) . . ?
C10 C9 C12 108.3(13) . . ?
C8 C9 C11 112.9(13) . . ?
C10 C9 C11 109.2(13) . . ?
C12 C9 C11 108.2(13) . . ?
C6 C7 N2 118.1(13) . . ?
C6 C7 C8 121.4(12) . . ?
N2 C7 C8 120.3(12) . . ?
C4 C5 C6 120.6(13) . . ?
C1 N1 C2 111.2(11) . . ?
C1 N1 C15 124.0(11) . . ?
C2 N1 C15 124.8(12) . . ?
C2 C3 N2 107.5(12) . . ?
C2 C3 C4 133.7(14) . . ?
N2 C3 C4 118.7(13) . . ?
C17 C16 C15 117.6(15) . . ?
C17 C16 C21 120.1(14) . . ?
C15 C16 C21 122.2(14) . . ?
C18 C17 C16 121.3(16) . . ?
C19 C20 C15 117.4(15) . . ?
C19 C20 C24 121.1(15) . . ?
C15 C20 C24 121.5(14) . . ?
C13 O1 C8 117.5(11) . . ?
O2 C13 O1 122.8(13) . . ?
O2 C13 C14 126.3(14) . . ?
O1 C13 C14 110.9(12) . . ?
C18 C19 C20 120.9(16) . . ?
C17 C18 C19 120.0(15) . . ?
C20 C24 C26 111.6(13) . . ?
C20 C24 C25 111.5(15) . . ?
C26 C24 C25 110.9(15) . . ?

loop_
_geom_bond_atom_site_label_1
_geom_bond_atom_site_label_2
_geom_bond_distance
_geom_bond_site_symmetry_2
_geom_bond_publ_flag
Au C1 1.992(14) . ?
Au Cl 2.267(4) . ?
C1 N1 1.352(18) . ?
C1 N2 1.364(19) . ?
C21 C16 1.52(2) . ?
C21 C22 1.51(3) . ?
C21 C23 1.53(3) . ?
C2 C3 1.34(2) . ?
C2 N1 1.371(18) . ?
C8 O1 1.459(16) . ?
C8 C7 1.519(19) . ?
C8 C9 1.53(2) . ?
C15 C16 1.40(2) . ?
C15 C20 1.38(2) . ?
C15 N1 1.433(19) . ?
C4 C5 1.34(2) . ?
C4 C3 1.43(2) . ?
N2 C7 1.382(18) . ?
N2 C3 1.413(18) . ?
C6 C7 1.35(2) . ?
C6 C5 1.43(2) . ?
C9 C10 1.53(2) . ?
C9 C12 1.54(2) . ?
C9 C11 1.54(2) . ?
C16 C17 1.38(2) . ?
C17 C18 1.37(2) . ?
C20 C19 1.39(2) . ?
C20 C24 1.52(2) . ?
O1 C13 1.345(17) . ?
C13 O2 1.193(18) . ?
C13 C14 1.49(2) . ?
C19 C18 1.38(3) . ?
C24 C26 1.53(2) . ?
C24 C25 1.53(2) . ?
